data_7129800
loop_
_publ_author_name
'Li, Bin'
'Geoghegan, Blaise'
'Weinert, Hanns Micha'
'W\"olper, Christoph'
'Cutsail III, George'
'Schulz, Stephan'

_publ_section_title
;
 Synthesis and redox activity of carbene-coordinated group 13 metal
 radicals
;
_journal_name_full 'Chemical Communications'
_journal_paper_doi 10.1039/D2CC00216G
_journal_year 2022
_chemical_formula_sum 'C44 H32 B F20 N'
_chemical_formula_weight 965.51
_space_group_crystal_system orthorhombic
_space_group_IT_number 19
_space_group_name_Hall 'P 2ac 2ab'
_space_group_name_H-M_alt 'P 21 21 21'
_atom_sites_solution_hydrogens geom
_atom_sites_solution_primary direct
_atom_sites_solution_secondary difmap
_audit_creation_method SHELXL-2017/1
_audit_update_record
;
2021-12-17 deposited with the CCDC.	2022-03-10 downloaded from the CCDC.
;
_cell_angle_alpha 90
_cell_angle_beta 90
_cell_angle_gamma 90
_cell_formula_units_Z 4
_cell_length_a 14.3008(19)
_cell_length_b 14.7881(19)
_cell_length_c 19.075(3)
_cell_measurement_reflns_used 9585
_cell_measurement_temperature 100(2)
_cell_measurement_theta_max 33.06
_cell_measurement_theta_min 2.54
_cell_volume 4034.0(10)
_computing_cell_refinement 'BRUKER APEX3(v2019.1-0)'
_computing_data_collection 'BRUKER APEX3(v2019.1-0)'
_computing_data_reduction 'BRUKER APEX3(v2019.1-0)'
_computing_molecular_graphics 'ORTEP/PLATON (Spek)'
_computing_publication_material 'BRUKER AXS SHELXTL (c) 2008 / Vers. 2008/4'
_computing_structure_refinement 'SHELXL-2017/1 (Sheldrick, 2017)'
_computing_structure_solution 'BRUKER APEX3(v2019.1-0)'
_diffrn_ambient_temperature 100(2)
_diffrn_detector_area_resol_mean 512
_diffrn_measured_fraction_theta_full 1.000
_diffrn_measured_fraction_theta_max 0.998
_diffrn_measurement_device_type 'Bruker D8 KAPPA II (APEX II detector)'
_diffrn_measurement_method 'Data collection strategy APEX 3/QUEEN'
_diffrn_radiation_monochromator 'Triumph Goebel mirror'
_diffrn_radiation_source 'fine-focus sealed tube'
_diffrn_radiation_type MoK\a
_diffrn_radiation_wavelength 0.71073
_diffrn_reflns_av_R_equivalents 0.0498
_diffrn_reflns_av_unetI/netI 0.0262
_diffrn_reflns_Laue_measured_fraction_full 1.000
_diffrn_reflns_Laue_measured_fraction_max 0.998
_diffrn_reflns_limit_h_max 22
_diffrn_reflns_limit_h_min -22
_diffrn_reflns_limit_k_max 22
_diffrn_reflns_limit_k_min -22
_diffrn_reflns_limit_l_max 29
_diffrn_reflns_limit_l_min -29
_diffrn_reflns_number 144712
_diffrn_reflns_point_group_measured_fraction_full 1.000
_diffrn_reflns_point_group_measured_fraction_max 0.997
_diffrn_reflns_theta_full 25.242
_diffrn_reflns_theta_max 33.288
_diffrn_reflns_theta_min 1.742
_exptl_absorpt_coefficient_mu 0.157
_exptl_absorpt_correction_T_max 0.75
_exptl_absorpt_correction_T_min 0.66
_exptl_absorpt_correction_type multi-scan
_exptl_absorpt_process_details
; 
 SADABS
 R.H. Blessing, Acta Cryst. (1995) A51 33-38 
;
_exptl_crystal_colour colourless
_exptl_crystal_density_diffrn 1.590
_exptl_crystal_description tablet
_exptl_crystal_F_000 1952
_exptl_crystal_size_max 0.737
_exptl_crystal_size_mid 0.388
_exptl_crystal_size_min 0.133
_refine_diff_density_max 0.629
_refine_diff_density_min -0.263
_refine_diff_density_rms 0.063
_refine_ls_abs_structure_details
;
 Flack x determined using 5475 quotients [(I+)-(I-)]/[(I+)+(I-)]
 (Parsons, Flack and Wagner, Acta Cryst. B69 (2013) 249-259).
;
_refine_ls_abs_structure_Flack -0.05(7)
_refine_ls_extinction_method none
_refine_ls_goodness_of_fit_ref 1.051
_refine_ls_hydrogen_treatment constr
_refine_ls_matrix_type full
_refine_ls_number_parameters 603
_refine_ls_number_reflns 15513
_refine_ls_number_restraints 0
_refine_ls_restrained_S_all 1.051
_refine_ls_R_factor_all 0.0538
_refine_ls_R_factor_gt 0.0411
_refine_ls_shift/su_max 0.000
_refine_ls_shift/su_mean 0.000
_refine_ls_structure_factor_coef Fsqd
_refine_ls_weighting_details 'w=1/[\s^2^(Fo^2^)+(0.0558P)^2^+0.8024P] where P=(Fo^2^+2Fc^2^)/3'
_refine_ls_weighting_scheme calc
_refine_ls_wR_factor_gt 0.0954
_refine_ls_wR_factor_ref 0.1031
_reflns_Friedel_coverage 0.833
_reflns_Friedel_fraction_full 1.000
_reflns_Friedel_fraction_max 0.996
_reflns_number_gt 13338
_reflns_number_total 15513
_reflns_threshold_expression 'I > 2\s(I)'
_cod_data_source_file d2cc00216g2.cif
_cod_data_source_block lb_243m
_cod_depositor_comments
;
The following automatic conversions were performed:

data item '_atom_sites_solution_secondary' value 'diffmap' was
changed to 'difmap'.

Automatic conversion script
Id: cif_fix_values 7556 2019-12-06 15:28:31Z antanas 
;
_cod_original_cell_volume 4034.1(9)
_cod_database_code 7129800
_shelx_shelxl_version_number 2017/1
_shelx_space_group_comment
;
The symmetry employed for this shelxl refinement is uniquely defined
by the following loop, which should always be used as a source of
symmetry information in preference to the above space-group names.
They are only intended as comments.
;
_shelx_estimated_absorpt_t_min 0.893
_shelx_estimated_absorpt_t_max 0.979

loop_
_space_group_symop_operation_xyz
'x, y, z'
'-x+1/2, -y, z+1/2'
'-x, y+1/2, -z+1/2'
'x+1/2, -y+1/2, -z'

loop_
_atom_site_label
_atom_site_type_symbol
_atom_site_fract_x
_atom_site_fract_y
_atom_site_fract_z
_atom_site_U_iso_or_equiv
_atom_site_adp_type
_atom_site_occupancy
_atom_site_site_symmetry_order
_atom_site_calc_flag
_atom_site_refinement_flags_posn
_atom_site_refinement_flags_adp
_atom_site_refinement_flags_occupancy
_atom_site_disorder_assembly
_atom_site_disorder_group
N1 N 0.37554(10) 0.24739(10) 0.05543(8) 0.0136(2) Uani 1 1 d . . . . .
C1 C 0.40676(12) 0.32022(12) 0.08282(9) 0.0153(3) Uani 1 1 d . . . . .
H1 H 0.467661 0.342819 0.073419 0.018 Uiso 1 1 calc R U . . .
C2 C 0.27208(12) 0.23004(12) 0.07408(10) 0.0166(3) Uani 1 1 d . . . . .
C3 C 0.25956(14) 0.29781(14) 0.13524(11) 0.0239(4) Uani 1 1 d . . . . .
H3A H 0.198525 0.328979 0.131264 0.029 Uiso 1 1 calc R U . . .
H3AB H 0.261635 0.265625 0.180718 0.029 Uiso 1 1 calc R U . . .
C4 C 0.34006(13) 0.36688(13) 0.13068(10) 0.0196(3) Uani 1 1 d . . . . .
C5 C 0.25640(16) 0.13343(14) 0.09689(17) 0.0360(6) Uani 1 1 d . . . . .
H5A H 0.190988 0.125526 0.110932 0.054 Uiso 1 1 calc R U . . .
H5B H 0.297321 0.119491 0.136653 0.054 Uiso 1 1 calc R U . . .
H5C H 0.270706 0.092586 0.057879 0.054 Uiso 1 1 calc R U . . .
C6 C 0.21267(14) 0.25345(19) 0.01076(12) 0.0315(5) Uani 1 1 d . . . . .
H6A H 0.226798 0.315244 -0.004468 0.047 Uiso 1 1 calc R U . . .
H6B H 0.146350 0.249061 0.023253 0.047 Uiso 1 1 calc R U . . .
H6C H 0.226464 0.211155 -0.027418 0.047 Uiso 1 1 calc R U . . .
C7 C 0.3892(2) 0.3795(2) 0.20228(13) 0.0404(6) Uani 1 1 d . . . . .
H7A H 0.441914 0.421247 0.196936 0.061 Uiso 1 1 calc R U . . .
H7B H 0.412205 0.320867 0.218992 0.061 Uiso 1 1 calc R U . . .
H7C H 0.344648 0.404213 0.236264 0.061 Uiso 1 1 calc R U . . .
C8 C 0.31223(18) 0.45855(15) 0.10010(15) 0.0347(5) Uani 1 1 d . . . . .
H8A H 0.368147 0.496116 0.094304 0.052 Uiso 1 1 calc R U . . .
H8B H 0.268448 0.488711 0.131971 0.052 Uiso 1 1 calc R U . . .
H8C H 0.282239 0.449592 0.054434 0.052 Uiso 1 1 calc R U . . .
C9 C 0.43235(11) 0.18667(11) 0.01281(9) 0.0136(3) Uani 1 1 d . . . . .
C10 C 0.43700(12) 0.19919(12) -0.06008(9) 0.0145(3) Uani 1 1 d . . . . .
C11 C 0.48844(12) 0.13522(13) -0.09813(9) 0.0173(3) Uani 1 1 d . . . . .
H11 H 0.492825 0.141001 -0.147622 0.021 Uiso 1 1 calc R U . . .
C12 C 0.53308(12) 0.06366(12) -0.06517(10) 0.0179(3) Uani 1 1 d . . . . .
H12 H 0.565437 0.019835 -0.092326 0.022 Uiso 1 1 calc R U . . .
C13 C 0.53071(12) 0.05578(12) 0.00731(10) 0.0170(3) Uani 1 1 d . . . . .
H13 H 0.563049 0.007380 0.029334 0.020 Uiso 1 1 calc R U . . .
C14 C 0.48156(12) 0.11783(12) 0.04840(9) 0.0155(3) Uani 1 1 d . . . . .
C15 C 0.39699(12) 0.28096(12) -0.09804(9) 0.0168(3) Uani 1 1 d . . . . .
H15 H 0.356504 0.315058 -0.064453 0.020 Uiso 1 1 calc R U . . .
C16 C 0.33722(14) 0.25423(16) -0.16165(10) 0.0237(4) Uani 1 1 d . . . . .
H16A H 0.309889 0.308644 -0.182631 0.036 Uiso 1 1 calc R U . . .
H16B H 0.287082 0.213466 -0.146552 0.036 Uiso 1 1 calc R U . . .
H16C H 0.376543 0.223536 -0.196345 0.036 Uiso 1 1 calc R U . . .
C17 C 0.47824(14) 0.34298(14) -0.12038(11) 0.0236(4) Uani 1 1 d . . . . .
H17A H 0.520255 0.309800 -0.151776 0.035 Uiso 1 1 calc R U . . .
H17B H 0.512893 0.362585 -0.078745 0.035 Uiso 1 1 calc R U . . .
H17C H 0.453267 0.396023 -0.144838 0.035 Uiso 1 1 calc R U . . .
C18 C 0.49007(14) 0.11464(14) 0.12763(10) 0.0219(4) Uani 1 1 d . . . . .
H18 H 0.433582 0.144428 0.148161 0.026 Uiso 1 1 calc R U . . .
C19 C 0.49523(16) 0.01782(17) 0.15611(13) 0.0307(5) Uani 1 1 d . . . . .
H19A H 0.445663 -0.018746 0.134784 0.046 Uiso 1 1 calc R U . . .
H19B H 0.487045 0.018723 0.207118 0.046 Uiso 1 1 calc R U . . .
H19C H 0.556276 -0.008404 0.144649 0.046 Uiso 1 1 calc R U . . .
C20 C 0.57679(17) 0.16896(17) 0.15018(12) 0.0298(5) Uani 1 1 d . . . . .
H20A H 0.632470 0.143885 0.127398 0.045 Uiso 1 1 calc R U . . .
H20B H 0.584023 0.165252 0.201187 0.045 Uiso 1 1 calc R U . . .
H20C H 0.569099 0.232334 0.136312 0.045 Uiso 1 1 calc R U . . .
F12_1 F -0.08311(9) 0.69899(9) -0.03883(7) 0.0260(3) Uani 1 1 d . . . . .
F13_1 F -0.19606(10) 0.55982(9) -0.02012(8) 0.0344(3) Uani 1 1 d . . . . .
F14_1 F -0.21505(9) 0.48012(9) 0.10759(9) 0.0345(3) Uani 1 1 d . . . . .
F15_1 F -0.11777(10) 0.54866(10) 0.21950(8) 0.0335(3) Uani 1 1 d . . . . .
F16_1 F -0.00723(9) 0.69137(9) 0.20362(6) 0.0248(2) Uani 1 1 d . . . . .
F21_1 F -0.14366(8) 0.87020(9) 0.01007(6) 0.0225(2) Uani 1 1 d . . . . .
F22_1 F -0.27346(8) 0.97926(10) 0.06479(7) 0.0279(3) Uani 1 1 d . . . . .
F23_1 F -0.26300(9) 1.03154(9) 0.20156(7) 0.0279(3) Uani 1 1 d . . . . .
F24_1 F -0.11649(10) 0.97533(10) 0.28140(7) 0.0280(3) Uani 1 1 d . . . . .
F25_1 F 0.01716(8) 0.87380(9) 0.22790(6) 0.0213(2) Uani 1 1 d . . . . .
F32_1 F 0.11380(10) 0.68057(8) -0.02236(7) 0.0259(3) Uani 1 1 d . . . . .
F33_1 F 0.17828(11) 0.72084(11) -0.14948(7) 0.0357(3) Uani 1 1 d . . . . .
F34_1 F 0.15832(11) 0.89086(12) -0.20263(7) 0.0372(3) Uani 1 1 d . . . . .
F35_1 F 0.07563(10) 1.02181(10) -0.12188(8) 0.0305(3) Uani 1 1 d . . . . .
F36_1 F 0.01171(9) 0.98448(8) 0.00406(6) 0.0219(2) Uani 1 1 d . . . . .
F42_1 F 0.14774(8) 0.63621(8) 0.11755(7) 0.0222(2) Uani 1 1 d . . . . .
F43_1 F 0.31589(9) 0.64735(9) 0.17627(8) 0.0274(3) Uani 1 1 d . . . . .
F44_1 F 0.38810(9) 0.81008(9) 0.21613(8) 0.0294(3) Uani 1 1 d . . . . .
F45_1 F 0.28661(9) 0.96356(9) 0.19386(7) 0.0268(3) Uani 1 1 d . . . . .
F46_1 F 0.12439(8) 0.95629(7) 0.12564(7) 0.0206(2) Uani 1 1 d . . . . .
C11_1 C -0.03656(12) 0.70282(12) 0.08134(10) 0.0161(3) Uani 1 1 d . . . . .
C12_1 C -0.08804(13) 0.66521(13) 0.02693(10) 0.0189(3) Uani 1 1 d . . . . .
C13_1 C -0.14841(14) 0.59250(14) 0.03511(12) 0.0237(4) Uani 1 1 d . . . . .
C14_1 C -0.15890(14) 0.55241(13) 0.09964(13) 0.0244(4) Uani 1 1 d . . . . .
C15_1 C -0.10937(14) 0.58655(13) 0.15609(11) 0.0220(4) Uani 1 1 d . . . . .
C16_1 C -0.05087(13) 0.65988(13) 0.14556(10) 0.0183(3) Uani 1 1 d . . . . .
C21_1 C -0.05300(12) 0.86846(12) 0.11420(9) 0.0147(3) Uani 1 1 d . . . . .
C22_1 C -0.13181(12) 0.89685(12) 0.07712(10) 0.0170(3) Uani 1 1 d . . . . .
C23_1 C -0.20116(12) 0.95140(13) 0.10455(11) 0.0189(3) Uani 1 1 d . . . . .
C24_1 C -0.19630(12) 0.97840(13) 0.17377(11) 0.0197(3) Uani 1 1 d . . . . .
C25_1 C -0.12206(13) 0.95020(13) 0.21383(10) 0.0189(3) Uani 1 1 d . . . . .
C26_1 C -0.05264(12) 0.89695(12) 0.18384(9) 0.0162(3) Uani 1 1 d . . . . .
C31_1 C 0.05558(12) 0.82831(12) -0.00206(9) 0.0158(3) Uani 1 1 d . . . . .
C32_1 C 0.10120(14) 0.76631(13) -0.04505(10) 0.0192(3) Uani 1 1 d . . . . .
C33_1 C 0.13551(15) 0.78537(15) -0.11138(11) 0.0245(4) Uani 1 1 d . . . . .
C34_1 C 0.12610(15) 0.87137(16) -0.13837(10) 0.0249(4) Uani 1 1 d . . . . .
C35_1 C 0.08380(14) 0.93637(14) -0.09760(11) 0.0222(4) Uani 1 1 d . . . . .
C36_1 C 0.05084(13) 0.91456(13) -0.03128(10) 0.0175(3) Uani 1 1 d . . . . .
C41_1 C 0.12468(12) 0.79598(11) 0.11974(9) 0.0139(3) Uani 1 1 d . . . . .
C42_1 C 0.17901(13) 0.72003(12) 0.13386(9) 0.0159(3) Uani 1 1 d . . . . .
C43_1 C 0.26666(13) 0.72344(13) 0.16484(10) 0.0186(3) Uani 1 1 d . . . . .
C44_1 C 0.30362(12) 0.80538(13) 0.18552(10) 0.0190(3) Uani 1 1 d . . . . .
C45_1 C 0.25264(13) 0.88301(13) 0.17355(10) 0.0180(3) Uani 1 1 d . . . . .
C46_1 C 0.16759(12) 0.87699(12) 0.13941(9) 0.0155(3) Uani 1 1 d . . . . .
B1_1 B 0.02358(13) 0.79832(13) 0.07822(10) 0.0139(3) Uani 1 1 d . . . . .

loop_
_atom_site_aniso_label
_atom_site_aniso_U_11
_atom_site_aniso_U_22
_atom_site_aniso_U_33
_atom_site_aniso_U_23
_atom_site_aniso_U_13
_atom_site_aniso_U_12
N1 0.0124(5) 0.0135(6) 0.0150(6) 0.0006(5) 0.0002(5) 0.0033(5)
C1 0.0169(7) 0.0155(7) 0.0136(7) 0.0003(6) 0.0015(5) 0.0007(6)
C2 0.0124(6) 0.0137(7) 0.0238(8) -0.0001(6) 0.0026(6) 0.0018(5)
C3 0.0217(8) 0.0231(9) 0.0269(9) -0.0031(8) 0.0086(7) -0.0012(7)
C4 0.0222(8) 0.0164(8) 0.0202(8) -0.0052(6) 0.0072(6) 0.0001(6)
C5 0.0219(9) 0.0131(8) 0.0730(18) 0.0065(10) 0.0159(10) 0.0004(7)
C6 0.0150(8) 0.0499(14) 0.0296(10) -0.0041(10) -0.0023(7) 0.0028(9)
C7 0.0370(12) 0.0612(18) 0.0229(10) -0.0168(11) 0.0057(9) -0.0058(12)
C8 0.0378(12) 0.0148(9) 0.0514(14) 0.0012(9) 0.0179(11) 0.0042(8)
C9 0.0114(6) 0.0124(7) 0.0171(7) -0.0020(6) 0.0002(5) 0.0018(5)
C10 0.0135(6) 0.0133(7) 0.0166(7) -0.0011(6) -0.0025(5) 0.0027(6)
C11 0.0161(7) 0.0185(8) 0.0172(7) -0.0041(6) -0.0005(6) 0.0033(6)
C12 0.0156(7) 0.0142(7) 0.0241(8) -0.0056(6) 0.0000(6) 0.0035(6)
C13 0.0125(6) 0.0128(7) 0.0258(8) 0.0007(6) -0.0006(6) 0.0033(6)
C14 0.0121(6) 0.0155(7) 0.0191(7) 0.0016(6) 0.0000(6) 0.0024(6)
C15 0.0178(7) 0.0165(7) 0.0162(7) 0.0006(6) -0.0005(6) 0.0053(6)
C16 0.0228(8) 0.0288(10) 0.0195(8) -0.0018(7) -0.0057(7) 0.0077(7)
C17 0.0238(8) 0.0201(9) 0.0269(9) 0.0065(7) 0.0011(7) 0.0028(7)
C18 0.0212(8) 0.0265(9) 0.0180(8) 0.0058(7) 0.0009(6) 0.0089(7)
C19 0.0253(9) 0.0351(11) 0.0317(11) 0.0168(9) 0.0062(8) 0.0084(9)
C20 0.0353(11) 0.0317(11) 0.0223(9) -0.0022(8) -0.0106(8) 0.0062(9)
F12_1 0.0315(6) 0.0256(6) 0.0208(5) -0.0020(5) -0.0093(5) -0.0025(5)
F13_1 0.0324(7) 0.0254(6) 0.0454(8) -0.0104(6) -0.0177(6) -0.0047(5)
F14_1 0.0232(6) 0.0185(6) 0.0619(10) 0.0016(6) -0.0014(6) -0.0082(5)
F15_1 0.0343(7) 0.0299(7) 0.0362(7) 0.0137(6) 0.0040(6) -0.0089(6)
F16_1 0.0293(6) 0.0271(6) 0.0180(5) 0.0025(4) -0.0029(4) -0.0089(5)
F21_1 0.0208(5) 0.0265(6) 0.0204(5) -0.0023(5) -0.0070(4) 0.0026(4)
F22_1 0.0159(5) 0.0325(7) 0.0354(7) 0.0027(6) -0.0062(5) 0.0070(5)
F23_1 0.0207(5) 0.0260(6) 0.0370(7) 0.0006(5) 0.0084(5) 0.0092(5)
F24_1 0.0328(6) 0.0328(7) 0.0185(5) -0.0035(5) 0.0039(5) 0.0096(6)
F25_1 0.0222(5) 0.0262(6) 0.0154(5) 0.0000(4) -0.0026(4) 0.0071(5)
F32_1 0.0352(6) 0.0180(5) 0.0244(6) -0.0004(4) 0.0036(5) 0.0087(5)
F33_1 0.0438(8) 0.0387(8) 0.0244(6) -0.0059(6) 0.0085(6) 0.0143(7)
F34_1 0.0391(7) 0.0521(9) 0.0204(6) 0.0115(6) 0.0100(5) 0.0081(7)
F35_1 0.0293(6) 0.0295(7) 0.0328(7) 0.0163(6) 0.0060(5) 0.0057(5)
F36_1 0.0253(5) 0.0152(5) 0.0252(6) 0.0017(4) 0.0025(4) 0.0033(4)
F42_1 0.0250(5) 0.0112(5) 0.0305(6) -0.0025(4) -0.0077(5) 0.0013(4)
F43_1 0.0251(6) 0.0196(6) 0.0375(7) 0.0021(5) -0.0095(5) 0.0084(5)
F44_1 0.0187(5) 0.0283(6) 0.0413(7) 0.0068(6) -0.0131(5) -0.0025(5)
F45_1 0.0243(5) 0.0176(6) 0.0384(7) 0.0025(5) -0.0098(5) -0.0072(5)
F46_1 0.0195(5) 0.0115(5) 0.0308(6) 0.0030(4) -0.0048(4) 0.0005(4)
C11_1 0.0172(7) 0.0120(7) 0.0192(7) -0.0010(6) -0.0022(6) 0.0008(6)
C12_1 0.0192(7) 0.0159(8) 0.0216(8) -0.0022(6) -0.0048(6) 0.0017(6)
C13_1 0.0191(8) 0.0170(8) 0.0351(11) -0.0072(8) -0.0073(7) 0.0008(7)
C14_1 0.0173(7) 0.0133(8) 0.0425(12) -0.0016(8) -0.0012(8) -0.0014(6)
C15_1 0.0199(8) 0.0164(8) 0.0298(9) 0.0042(7) 0.0020(7) -0.0017(7)
C16_1 0.0190(7) 0.0158(8) 0.0201(8) 0.0005(6) -0.0011(6) -0.0019(6)
C21_1 0.0152(6) 0.0120(7) 0.0170(7) 0.0011(6) 0.0005(5) -0.0002(6)
C22_1 0.0156(7) 0.0158(7) 0.0196(8) 0.0005(6) -0.0014(6) -0.0013(6)
C23_1 0.0126(7) 0.0167(8) 0.0273(9) 0.0037(7) -0.0012(6) 0.0006(6)
C24_1 0.0151(7) 0.0160(8) 0.0281(9) 0.0034(7) 0.0061(6) 0.0018(6)
C25_1 0.0207(8) 0.0170(8) 0.0191(8) 0.0009(6) 0.0047(6) 0.0019(6)
C26_1 0.0169(7) 0.0150(7) 0.0168(7) 0.0020(6) 0.0007(6) 0.0018(6)
C31_1 0.0161(7) 0.0160(7) 0.0153(7) 0.0005(6) -0.0016(6) 0.0017(6)
C32_1 0.0237(8) 0.0172(8) 0.0167(7) 0.0004(6) -0.0003(6) 0.0042(7)
C33_1 0.0259(9) 0.0296(10) 0.0179(8) -0.0034(7) 0.0029(7) 0.0067(8)
C34_1 0.0239(8) 0.0354(11) 0.0156(8) 0.0044(7) 0.0023(7) 0.0040(8)
C35_1 0.0199(8) 0.0243(9) 0.0223(9) 0.0077(7) 0.0009(7) 0.0028(7)
C36_1 0.0165(7) 0.0172(8) 0.0188(8) 0.0010(6) -0.0004(6) 0.0011(6)
C41_1 0.0157(7) 0.0116(7) 0.0143(6) 0.0006(5) -0.0004(5) 0.0001(5)
C42_1 0.0185(7) 0.0115(7) 0.0176(7) -0.0001(6) -0.0013(6) 0.0009(6)
C43_1 0.0183(7) 0.0156(8) 0.0218(8) 0.0026(6) -0.0019(6) 0.0033(6)
C44_1 0.0152(7) 0.0202(8) 0.0217(8) 0.0050(7) -0.0035(6) -0.0010(6)
C45_1 0.0177(7) 0.0148(8) 0.0216(8) 0.0031(6) -0.0025(6) -0.0031(6)
C46_1 0.0158(7) 0.0118(7) 0.0189(7) 0.0025(6) -0.0001(6) 0.0003(6)
B1_1 0.0157(7) 0.0114(8) 0.0144(7) -0.0004(6) -0.0012(6) 0.0006(6)

loop_
_atom_type_symbol
_atom_type_description
_atom_type_scat_dispersion_real
_atom_type_scat_dispersion_imag
_atom_type_scat_source
C C 0.0033 0.0016 'International Tables Vol C Tables 4.2.6.8 and 6.1.1.4'
H H 0.0000 0.0000 'International Tables Vol C Tables 4.2.6.8 and 6.1.1.4'
B B 0.0013 0.0007 'International Tables Vol C Tables 4.2.6.8 and 6.1.1.4'
F F 0.0171 0.0103 'International Tables Vol C Tables 4.2.6.8 and 6.1.1.4'
N N 0.0061 0.0033 'International Tables Vol C Tables 4.2.6.8 and 6.1.1.4'

loop_
_geom_angle_atom_site_label_1
_geom_angle_atom_site_label_2
_geom_angle_atom_site_label_3
_geom_angle
_geom_angle_site_symmetry_1
_geom_angle_site_symmetry_3
_geom_angle_publ_flag
C1 N1 C9 123.53(15) . . ?
C1 N1 C2 112.39(14) . . ?
C9 N1 C2 124.07(14) . . ?
N1 C1 C4 114.67(16) . . ?
C5 C2 C6 111.2(2) . . ?
C5 C2 N1 111.47(15) . . ?
C6 C2 N1 108.40(15) . . ?
C5 C2 C3 112.22(18) . . ?
C6 C2 C3 112.80(17) . . ?
N1 C2 C3 100.19(14) . . ?
C4 C3 C2 107.47(15) . . ?
C1 C4 C8 110.10(16) . . ?
C1 C4 C3 101.87(15) . . ?
C8 C4 C3 114.50(18) . . ?
C1 C4 C7 107.80(17) . . ?
C8 C4 C7 110.4(2) . . ?
C3 C4 C7 111.66(18) . . ?
C10 C9 C14 123.21(16) . . ?
C10 C9 N1 119.81(15) . . ?
C14 C9 N1 116.97(15) . . ?
C11 C10 C9 116.67(16) . . ?
C11 C10 C15 119.19(16) . . ?
C9 C10 C15 123.94(15) . . ?
C12 C11 C10 121.48(16) . . ?
C11 C12 C13 120.30(16) . . ?
C12 C13 C14 121.07(16) . . ?
C13 C14 C9 117.06(16) . . ?
C13 C14 C18 119.88(16) . . ?
C9 C14 C18 122.80(16) . . ?
C10 C15 C16 112.39(16) . . ?
C10 C15 C17 108.74(14) . . ?
C16 C15 C17 110.76(16) . . ?
C14 C18 C19 112.71(18) . . ?
C14 C18 C20 109.07(16) . . ?
C19 C18 C20 110.47(17) . . ?
C12_1 C11_1 C16_1 113.35(16) . . ?
C12_1 C11_1 B1_1 126.19(16) . . ?
C16_1 C11_1 B1_1 119.76(15) . . ?
F12_1 C12_1 C13_1 115.03(17) . . ?
F12_1 C12_1 C11_1 121.19(17) . . ?
C13_1 C12_1 C11_1 123.78(19) . . ?
F13_1 C13_1 C14_1 119.43(18) . . ?
F13_1 C13_1 C12_1 120.4(2) . . ?
C14_1 C13_1 C12_1 120.19(19) . . ?
F14_1 C14_1 C13_1 120.59(19) . . ?
F14_1 C14_1 C15_1 120.5(2) . . ?
C13_1 C14_1 C15_1 118.91(18) . . ?
F15_1 C15_1 C16_1 120.88(19) . . ?
F15_1 C15_1 C14_1 120.29(18) . . ?
C16_1 C15_1 C14_1 118.83(19) . . ?
F16_1 C16_1 C15_1 115.43(17) . . ?
F16_1 C16_1 C11_1 119.62(16) . . ?
C15_1 C16_1 C11_1 124.94(18) . . ?
C26_1 C21_1 C22_1 113.28(16) . . ?
C26_1 C21_1 B1_1 125.56(15) . . ?
C22_1 C21_1 B1_1 120.81(15) . . ?
F21_1 C22_1 C23_1 116.07(16) . . ?
F21_1 C22_1 C21_1 119.61(16) . . ?
C23_1 C22_1 C21_1 124.31(17) . . ?
F22_1 C23_1 C24_1 119.24(17) . . ?
F22_1 C23_1 C22_1 121.10(18) . . ?
C24_1 C23_1 C22_1 119.65(17) . . ?
F23_1 C24_1 C25_1 120.44(18) . . ?
F23_1 C24_1 C23_1 120.66(17) . . ?
C25_1 C24_1 C23_1 118.89(17) . . ?
F24_1 C25_1 C24_1 119.71(17) . . ?
F24_1 C25_1 C26_1 120.60(17) . . ?
C24_1 C25_1 C26_1 119.68(17) . . ?
F25_1 C26_1 C25_1 114.56(16) . . ?
F25_1 C26_1 C21_1 121.33(15) . . ?
C25_1 C26_1 C21_1 124.11(17) . . ?
C32_1 C31_1 C36_1 112.94(16) . . ?
C32_1 C31_1 B1_1 119.80(15) . . ?
C36_1 C31_1 B1_1 126.91(16) . . ?
F32_1 C32_1 C33_1 115.83(17) . . ?
F32_1 C32_1 C31_1 119.44(16) . . ?
C33_1 C32_1 C31_1 124.73(18) . . ?
F33_1 C33_1 C34_1 119.78(18) . . ?
F33_1 C33_1 C32_1 120.6(2) . . ?
C34_1 C33_1 C32_1 119.59(18) . . ?
F34_1 C34_1 C35_1 121.2(2) . . ?
F34_1 C34_1 C33_1 120.4(2) . . ?
C35_1 C34_1 C33_1 118.44(18) . . ?
F35_1 C35_1 C34_1 119.84(18) . . ?
F35_1 C35_1 C36_1 120.02(18) . . ?
C34_1 C35_1 C36_1 120.13(19) . . ?
F36_1 C36_1 C35_1 114.61(16) . . ?
F36_1 C36_1 C31_1 121.29(16) . . ?
C35_1 C36_1 C31_1 124.10(18) . . ?
C42_1 C41_1 C46_1 113.25(15) . . ?
C42_1 C41_1 B1_1 126.82(15) . . ?
C46_1 C41_1 B1_1 119.74(15) . . ?
F42_1 C42_1 C43_1 115.45(15) . . ?
F42_1 C42_1 C41_1 120.66(15) . . ?
C43_1 C42_1 C41_1 123.89(17) . . ?
F43_1 C43_1 C44_1 119.20(16) . . ?
F43_1 C43_1 C42_1 120.78(17) . . ?
C44_1 C43_1 C42_1 120.01(17) . . ?
F44_1 C44_1 C45_1 120.28(17) . . ?
F44_1 C44_1 C43_1 120.94(17) . . ?
C45_1 C44_1 C43_1 118.77(16) . . ?
F45_1 C45_1 C44_1 119.94(16) . . ?
F45_1 C45_1 C46_1 120.73(16) . . ?
C44_1 C45_1 C46_1 119.31(17) . . ?
F46_1 C46_1 C45_1 115.97(15) . . ?
F46_1 C46_1 C41_1 119.41(15) . . ?
C45_1 C46_1 C41_1 124.62(16) . . ?
C41_1 B1_1 C11_1 114.87(14) . . ?
C41_1 B1_1 C21_1 113.19(14) . . ?
C11_1 B1_1 C21_1 100.13(13) . . ?
C41_1 B1_1 C31_1 101.95(13) . . ?
C11_1 B1_1 C31_1 113.88(14) . . ?
C21_1 B1_1 C31_1 113.41(14) . . ?

loop_
_geom_bond_atom_site_label_1
_geom_bond_atom_site_label_2
_geom_bond_distance
_geom_bond_site_symmetry_2
_geom_bond_publ_flag
N1 C1 1.278(2) . ?
N1 C9 1.459(2) . ?
N1 C2 1.543(2) . ?
C1 C4 1.490(2) . ?
C2 C5 1.510(3) . ?
C2 C6 1.517(3) . ?
C2 C3 1.548(3) . ?
C3 C4 1.541(3) . ?
C4 C8 1.528(3) . ?
C4 C7 1.547(3) . ?
C9 C10 1.404(2) . ?
C9 C14 1.412(2) . ?
C10 C11 1.401(2) . ?
C10 C15 1.521(2) . ?
C11 C12 1.387(3) . ?
C12 C13 1.388(3) . ?
C13 C14 1.397(2) . ?
C14 C18 1.517(3) . ?
C15 C16 1.536(3) . ?
C15 C17 1.541(3) . ?
C18 C19 1.533(3) . ?
C18 C20 1.539(3) . ?
F12_1 C12_1 1.352(2) . ?
F13_1 C13_1 1.344(2) . ?
F14_1 C14_1 1.346(2) . ?
F15_1 C15_1 1.339(3) . ?
F16_1 C16_1 1.354(2) . ?
F21_1 C22_1 1.349(2) . ?
F22_1 C23_1 1.347(2) . ?
F23_1 C24_1 1.345(2) . ?
F24_1 C25_1 1.344(2) . ?
F25_1 C26_1 1.349(2) . ?
F32_1 C32_1 1.352(2) . ?
F33_1 C33_1 1.346(2) . ?
F34_1 C34_1 1.341(2) . ?
F35_1 C35_1 1.351(2) . ?
F36_1 C36_1 1.355(2) . ?
F42_1 C42_1 1.354(2) . ?
F43_1 C43_1 1.345(2) . ?
F44_1 C44_1 1.344(2) . ?
F45_1 C45_1 1.344(2) . ?
F46_1 C46_1 1.351(2) . ?
C11_1 C12_1 1.389(2) . ?
C11_1 C16_1 1.395(3) . ?
C11_1 B1_1 1.655(3) . ?
C12_1 C13_1 1.388(3) . ?
C13_1 C14_1 1.374(3) . ?
C14_1 C15_1 1.384(3) . ?
C15_1 C16_1 1.384(3) . ?
C21_1 C26_1 1.394(2) . ?
C21_1 C22_1 1.395(2) . ?
C21_1 B1_1 1.657(3) . ?
C22_1 C23_1 1.381(3) . ?
C23_1 C24_1 1.381(3) . ?
C24_1 C25_1 1.373(3) . ?
C25_1 C26_1 1.390(2) . ?
C31_1 C32_1 1.392(3) . ?
C31_1 C36_1 1.394(3) . ?
C31_1 B1_1 1.659(3) . ?
C32_1 C33_1 1.386(3) . ?
C33_1 C34_1 1.379(3) . ?
C34_1 C35_1 1.376(3) . ?
C35_1 C36_1 1.388(3) . ?
C41_1 C42_1 1.392(2) . ?
C41_1 C46_1 1.397(2) . ?
C41_1 B1_1 1.649(3) . ?
C42_1 C43_1 1.387(3) . ?
C43_1 C44_1 1.380(3) . ?
C44_1 C45_1 1.379(3) . ?
C45_1 C46_1 1.382(2) . ?
